data_4132333
loop_
_publ_author_name
'Goh, Shermin S.'
'Guduguntla, Sureshbabu'
'Kikuchi, Takashi'
'Lutz, Martin'
'Otten, Edwin'
'Fujita, Makoto'
'Feringa, Ben L.'

_publ_section_title
;
 Desymmetrization of meso-Dibromocycloalkenes through Copper(I)-Catalyzed
 Asymmetric Allylic Substitution with Organolithium Reagents.
;
_journal_issue 23
_journal_name_full 'Journal of the American Chemical Society'
_journal_page_first 7052
_journal_page_last 7055
_journal_paper_doi 10.1021/jacs.8b02992
_journal_volume 140
_journal_year 2018
_chemical_absolute_configuration ad
_chemical_formula_moiety 'C10 H19 Br O2'
_chemical_formula_sum 'C10 H19 Br O2'
_chemical_formula_weight 251.16
_space_group_crystal_system monoclinic
_space_group_IT_number 5
_space_group_name_Hall 'C 2y'
_space_group_name_H-M_alt 'C 1 2 1'
_atom_sites_solution_hydrogens mixed
_atom_sites_solution_primary heavy
_atom_sites_solution_secondary difmap
_audit_creation_method SHELXL-2014/7
_cell_angle_alpha 90
_cell_angle_beta 104.221(3)
_cell_angle_gamma 90
_cell_formula_units_Z 8
_cell_length_a 24.997(2)
_cell_length_b 5.1956(5)
_cell_length_c 18.1896(17)
_cell_measurement_reflns_used 9815
_cell_measurement_temperature 100(2)
_cell_measurement_theta_max 65.96
_cell_measurement_theta_min 2.51
_cell_volume 2290.0(4)
_computing_cell_refinement 'SAINT V8.34A'
_computing_data_collection Proteum
_computing_data_reduction 'SAINT V8.34A, SADABS-2014/4'
_computing_structure_refinement 'SHELXL-2014/7 (Sheldrick, 2014)'
_computing_structure_solution SHELXT
_diffrn_ambient_temperature 100(2)
_diffrn_measured_fraction_theta_full 0.980
_diffrn_measured_fraction_theta_max 0.980
_diffrn_measurement_device_type 'Bruker Proteum'
_diffrn_measurement_method '\f and \w scans'
_diffrn_radiation_type CuK\a
_diffrn_radiation_wavelength 1.54184
_diffrn_reflns_av_R_equivalents 0.0585
_diffrn_reflns_av_unetI/netI 0.0522
_diffrn_reflns_Laue_measured_fraction_full 0.980
_diffrn_reflns_Laue_measured_fraction_max 0.980
_diffrn_reflns_limit_h_max 29
_diffrn_reflns_limit_h_min -29
_diffrn_reflns_limit_k_max 5
_diffrn_reflns_limit_k_min -5
_diffrn_reflns_limit_l_max 21
_diffrn_reflns_limit_l_min -21
_diffrn_reflns_number 11980
_diffrn_reflns_point_group_measured_fraction_full 0.964
_diffrn_reflns_point_group_measured_fraction_max 0.964
_diffrn_reflns_theta_full 66.228
_diffrn_reflns_theta_max 66.228
_diffrn_reflns_theta_min 2.506
_diffrn_source 'rotating anode'
_exptl_absorpt_coefficient_mu 4.653
_exptl_absorpt_correction_T_max 0.7527
_exptl_absorpt_correction_T_min 0.3971
_exptl_absorpt_correction_type multi-scan
_exptl_absorpt_process_details SADABS-2014/4
_exptl_crystal_colour colourless
_exptl_crystal_density_diffrn 1.457
_exptl_crystal_description needle
_exptl_crystal_F_000 1040
_exptl_crystal_size_max 0.40
_exptl_crystal_size_mid 0.08
_exptl_crystal_size_min 0.06
_refine_diff_density_max 1.130
_refine_diff_density_min -0.682
_refine_diff_density_rms 0.106
_refine_ls_abs_structure_details
;
 Flack x determined using 1521 quotients [(I+)-(I-)]/[(I+)+(I-)]
 (Parsons, Flack and Wagner, Acta Cryst. B69 (2013) 249-259).
;
_refine_ls_abs_structure_Flack 0.04(2)
_refine_ls_extinction_method none
_refine_ls_goodness_of_fit_ref 1.022
_refine_ls_hydrogen_treatment constr
_refine_ls_matrix_type full
_refine_ls_number_parameters 246
_refine_ls_number_reflns 3874
_refine_ls_number_restraints 13
_refine_ls_restrained_S_all 1.029
_refine_ls_R_factor_all 0.0507
_refine_ls_R_factor_gt 0.0484
_refine_ls_shift/su_max 0.003
_refine_ls_shift/su_mean 0.000
_refine_ls_structure_factor_coef Fsqd
_refine_ls_weighting_details 'w=1/[\s^2^(Fo^2^)+(0.0831P)^2^+8.4183P] where P=(Fo^2^+2Fc^2^)/3'
_refine_ls_weighting_scheme calc
_refine_ls_wR_factor_gt 0.1317
_refine_ls_wR_factor_ref 0.1332
_reflns_Friedel_coverage 0.757
_reflns_Friedel_fraction_full 0.945
_reflns_Friedel_fraction_max 0.944
_reflns_number_gt 3707
_reflns_number_total 3874
_reflns_threshold_expression 'I > 2\s(I)'
_cod_data_source_file ja8b02992_si_003.cif
_cod_data_source_block l0858a
_cod_original_cell_volume 2289.9(4)
_cod_original_sg_symbol_H-M 'C 2'
_cod_database_code 4132333
_shelx_shelxl_version_number 2014/7
_shelx_space_group_comment
;
The symmetry employed for this shelxl refinement is uniquely defined
by the following loop, which should always be used as a source of
symmetry information in preference to the above space-group names.
They are only intended as comments.
;

loop_
_space_group_symop_operation_xyz
'x, y, z'
'-x, y, -z'
'x+1/2, y+1/2, z'
'-x+1/2, y+1/2, -z'

loop_
_atom_site_label
_atom_site_type_symbol
_atom_site_fract_x
_atom_site_fract_y
_atom_site_fract_z
_atom_site_U_iso_or_equiv
_atom_site_adp_type
_atom_site_occupancy
_atom_site_site_symmetry_order
_atom_site_calc_flag
_atom_site_refinement_flags_posn
_atom_site_refinement_flags_adp
_atom_site_refinement_flags_occupancy
_atom_site_disorder_assembly
_atom_site_disorder_group
Br1 Br 0.28437(3) 1.14446(16) 0.15847(5) 0.0380(3) Uani 1 1 d . . . . .
O11 O 0.0957(2) 0.7139(12) 0.1854(3) 0.0361(14) Uani 1 1 d . . . . .
H11O H 0.0930 0.8774 0.1985 0.050 Uiso 1 1 d . . . . .
O21 O 0.0807(2) 1.0062(12) 0.0501(3) 0.0320(12) Uani 1 1 d . . . . .
H21O H 0.0689 1.0135 0.0045 0.050 Uiso 1 1 d . . . . .
C11 C 0.2234(3) 0.8965(14) 0.1254(4) 0.0270(16) Uani 1 1 d . . . . .
H11 H 0.2391 0.7186 0.1322 0.032 Uiso 1 1 calc R U . . .
C21 C 0.1816(3) 0.9220(15) 0.1727(4) 0.0244(16) Uani 1 1 d . . . . .
H21 H 0.1646 1.0966 0.1626 0.029 Uiso 1 1 calc R U . . .
C31 C 0.1356(3) 0.7217(15) 0.1417(5) 0.0280(17) Uani 1 1 d . . . . .
H31 H 0.1538 0.5489 0.1467 0.034 Uiso 1 1 calc R U . . .
C41 C 0.1086(4) 0.7613(16) 0.0577(5) 0.0329(18) Uani 1 1 d . . . . .
H41 H 0.0809 0.6218 0.0398 0.040 Uiso 1 1 calc R U . . .
C51 C 0.1515(4) 0.7523(16) 0.0123(4) 0.0344(19) Uani 1 1 d . . . . .
H51A H 0.1337 0.7922 -0.0414 0.041 Uiso 1 1 calc R U . . .
H51B H 0.1667 0.5757 0.0143 0.041 Uiso 1 1 calc R U . . .
C61 C 0.1991(3) 0.9424(16) 0.0412(4) 0.0296(17) Uani 1 1 d . . . . .
H61A H 0.2280 0.9174 0.0131 0.036 Uiso 1 1 calc R U . . .
H61B H 0.1853 1.1213 0.0329 0.036 Uiso 1 1 calc R U . . .
C71 C 0.2049(4) 0.8980(17) 0.2593(5) 0.038(2) Uani 1 1 d . . . . .
H71A H 0.2329 1.0344 0.2759 0.045 Uiso 1 1 calc R U . . .
H71B H 0.1745 0.9321 0.2842 0.045 Uiso 1 1 calc R U . . .
C81 C 0.2309(5) 0.641(2) 0.2879(5) 0.058(3) Uani 1 1 d D . . . .
H81A H 0.2043 0.5005 0.2688 0.069 Uiso 1 1 calc R U . . .
H81B H 0.2639 0.6119 0.2679 0.069 Uiso 1 1 calc R U . . .
C91 C 0.2476(5) 0.633(3) 0.3740(6) 0.080(4) Uani 1 1 d D U . . .
H91A H 0.2789 0.5127 0.3906 0.097 Uiso 0.60(3) 1 calc R U P A 1
H91B H 0.2601 0.8063 0.3935 0.097 Uiso 0.60(3) 1 calc R U P A 1
H91C H 0.2784 0.7561 0.3905 0.097 Uiso 0.40(3) 1 calc R U P A 2
H91D H 0.2161 0.7021 0.3920 0.097 Uiso 0.40(3) 1 calc R U P A 2
C10A C 0.2020(9) 0.551(6) 0.4065(12) 0.091(10) Uani 0.60(3) 1 d D U P A 1
H10A H 0.2145 0.5493 0.4620 0.137 Uiso 0.60(3) 1 calc R U P A 1
H10B H 0.1711 0.6720 0.3911 0.137 Uiso 0.60(3) 1 calc R U P A 1
H10C H 0.1899 0.3784 0.3882 0.137 Uiso 0.60(3) 1 calc R U P A 1
C10B C 0.2642(14) 0.395(5) 0.4146(12) 0.071(10) Uani 0.40(3) 1 d D U P A 2
H10D H 0.2734 0.4277 0.4693 0.106 Uiso 0.40(3) 1 calc R U P A 2
H10E H 0.2339 0.2701 0.4017 0.106 Uiso 0.40(3) 1 calc R U P A 2
H10F H 0.2966 0.3245 0.4003 0.106 Uiso 0.40(3) 1 calc R U P A 2
Br2 Br -0.09072(4) -0.18036(16) 0.32604(5) 0.0383(3) Uani 1 1 d . . . . .
O12 O 0.0707(2) 0.2159(11) 0.2190(3) 0.0335(13) Uani 1 1 d . . . . .
H12O H 0.0884 0.3574 0.2129 0.050 Uiso 1 1 d . . . . .
O22 O -0.0186(2) 0.0614(11) 0.0976(3) 0.0319(13) Uani 1 1 d . . . . .
H22O H 0.0184 0.0443 0.1016 0.050 Uiso 1 1 d . . . . .
C12 C -0.0629(3) 0.0905(15) 0.2694(4) 0.0299(17) Uani 1 1 d . . . . .
H12 H -0.0634 0.2579 0.2964 0.036 Uiso 1 1 calc R U . . .
C22 C -0.0035(3) 0.0323(15) 0.2665(4) 0.0250(16) Uani 1 1 d . . . . .
H22 H -0.0042 -0.1274 0.2356 0.030 Uiso 1 1 calc R U . . .
C32 C 0.0146(3) 0.2577(15) 0.2222(4) 0.0256(16) Uani 1 1 d . . . . .
H32 H 0.0128 0.4212 0.2505 0.031 Uiso 1 1 calc R U . . .
C42 C -0.0225(3) 0.2858(17) 0.1417(4) 0.0320(18) Uani 1 1 d . . . . .
H42 H -0.0103 0.4391 0.1169 0.038 Uiso 1 1 calc R U . . .
C52 C -0.0817(3) 0.3244(17) 0.1451(4) 0.0301(16) Uani 1 1 d . . . . .
H52A H -0.1058 0.3244 0.0930 0.036 Uiso 1 1 calc R U . . .
H52B H -0.0854 0.4940 0.1682 0.036 Uiso 1 1 calc R U . . .
C62 C -0.1010(4) 0.1116(18) 0.1919(5) 0.0343(18) Uani 1 1 d . . . . .
H62A H -0.1388 0.1511 0.1965 0.041 Uiso 1 1 calc R U . . .
H62B H -0.1021 -0.0551 0.1652 0.041 Uiso 1 1 calc R U . . .
C72 C 0.0383(3) -0.0107(17) 0.3432(5) 0.0315(18) Uani 1 1 d . . . . .
H72A H 0.0251 -0.1553 0.3695 0.038 Uiso 1 1 calc R U . . .
H72B H 0.0739 -0.0635 0.3332 0.038 Uiso 1 1 calc R U . . .
C82 C 0.0486(4) 0.2197(16) 0.3962(5) 0.0360(19) Uani 1 1 d D . . . .
H82A H 0.0661 0.3580 0.3729 0.043 Uiso 1 1 calc R U . . .
H82B H 0.0127 0.2854 0.4021 0.043 Uiso 1 1 calc R U . . .
C92 C 0.0850(4) 0.158(2) 0.4741(5) 0.047(2) Uani 1 1 d D . . . .
H92A H 0.0664 0.0255 0.4981 0.057 Uiso 1 1 calc R U . . .
H92B H 0.1200 0.0836 0.4678 0.057 Uiso 1 1 calc R U . . .
C102 C 0.0982(5) 0.382(2) 0.5263(6) 0.058(3) Uani 1 1 d D . . . .
H10G H 0.1199 0.5075 0.5058 0.087 Uiso 1 1 calc R U . . .
H10H H 0.1194 0.3235 0.5762 0.087 Uiso 1 1 calc R U . . .
H10I H 0.0638 0.4626 0.5315 0.087 Uiso 1 1 calc R U . . .

loop_
_atom_site_aniso_label
_atom_site_aniso_U_11
_atom_site_aniso_U_22
_atom_site_aniso_U_33
_atom_site_aniso_U_23
_atom_site_aniso_U_13
_atom_site_aniso_U_12
Br1 0.0324(4) 0.0293(5) 0.0555(5) -0.0067(4) 0.0167(4) -0.0077(4)
O11 0.040(3) 0.031(3) 0.041(3) 0.006(2) 0.016(3) -0.006(2)
O21 0.036(3) 0.032(3) 0.027(3) 0.004(2) 0.005(2) 0.007(3)
C11 0.030(4) 0.013(4) 0.040(4) -0.003(3) 0.012(3) -0.006(3)
C21 0.028(4) 0.016(4) 0.030(4) -0.003(3) 0.010(3) -0.008(3)
C31 0.028(4) 0.018(4) 0.040(4) 0.001(3) 0.013(3) 0.000(3)
C41 0.039(4) 0.021(4) 0.038(4) -0.003(3) 0.007(3) -0.007(3)
C51 0.051(5) 0.023(5) 0.028(4) -0.003(3) 0.007(4) 0.006(4)
C61 0.040(5) 0.019(4) 0.032(4) 0.001(3) 0.013(3) 0.006(3)
C71 0.048(5) 0.033(5) 0.033(4) -0.002(3) 0.011(4) 0.003(4)
C81 0.082(7) 0.036(6) 0.043(5) 0.009(5) -0.008(5) -0.005(6)
C91 0.082(8) 0.107(11) 0.043(6) 0.021(7) -0.002(5) -0.017(8)
C10A 0.086(13) 0.12(3) 0.072(13) 0.037(15) 0.024(10) -0.009(13)
C10B 0.08(2) 0.090(16) 0.030(12) 0.008(10) -0.010(12) -0.020(12)
Br2 0.0533(6) 0.0292(5) 0.0379(4) -0.0002(4) 0.0218(4) -0.0105(4)
O12 0.031(3) 0.031(3) 0.040(3) 0.001(2) 0.013(2) -0.003(2)
O22 0.030(3) 0.034(3) 0.033(3) -0.005(2) 0.009(2) -0.006(2)
C12 0.038(4) 0.020(4) 0.036(4) 0.003(3) 0.015(3) 0.001(3)
C22 0.035(4) 0.015(4) 0.027(4) 0.001(3) 0.013(3) 0.000(3)
C32 0.030(4) 0.015(4) 0.034(4) 0.002(3) 0.011(3) -0.004(3)
C42 0.038(4) 0.027(5) 0.032(4) 0.005(3) 0.011(3) -0.002(4)
C52 0.032(4) 0.018(4) 0.038(4) 0.007(4) 0.004(3) 0.002(3)
C62 0.041(4) 0.020(4) 0.043(4) -0.001(4) 0.011(4) -0.002(4)
C72 0.038(5) 0.021(4) 0.036(4) 0.003(3) 0.011(3) 0.000(3)
C82 0.049(5) 0.019(4) 0.039(4) -0.007(3) 0.009(4) 0.002(3)
C92 0.068(6) 0.039(6) 0.033(4) -0.005(4) 0.009(4) -0.004(5)
C102 0.081(8) 0.041(7) 0.045(5) -0.012(4) 0.001(5) -0.008(5)

loop_
_atom_type_symbol
_atom_type_description
_atom_type_scat_dispersion_real
_atom_type_scat_dispersion_imag
_atom_type_scat_source
C C 0.0181 0.0091 'International Tables Vol C Tables 4.2.6.8 and 6.1.1.4'
H H 0.0000 0.0000 'International Tables Vol C Tables 4.2.6.8 and 6.1.1.4'
Br Br -0.6763 1.2805 'International Tables Vol C Tables 4.2.6.8 and 6.1.1.4'
O O 0.0492 0.0322 'International Tables Vol C Tables 4.2.6.8 and 6.1.1.4'

loop_
_geom_angle_atom_site_label_1
_geom_angle_atom_site_label_2
_geom_angle_atom_site_label_3
_geom_angle
C31 O11 H11O 103.4
C41 O21 H21O 100.7
C21 C11 C61 113.5(7)
C21 C11 Br1 111.1(5)
C61 C11 Br1 106.9(5)
C21 C11 H11 108.4
C61 C11 H11 108.4
Br1 C11 H11 108.4
C11 C21 C71 115.7(7)
C11 C21 C31 106.8(6)
C71 C21 C31 112.1(7)
C11 C21 H21 107.3
C71 C21 H21 107.3
C31 C21 H21 107.3
O11 C31 C41 111.4(7)
O11 C31 C21 112.1(6)
C41 C31 C21 112.3(6)
O11 C31 H31 106.9
C41 C31 H31 106.9
C21 C31 H31 106.9
O21 C41 C51 111.5(6)
O21 C41 C31 107.5(6)
C51 C41 C31 110.2(7)
O21 C41 H41 109.2
C51 C41 H41 109.2
C31 C41 H41 109.2
C41 C51 C61 112.9(6)
C41 C51 H51A 109.0
C61 C51 H51A 109.0
C41 C51 H51B 109.0
C61 C51 H51B 109.0
H51A C51 H51B 107.8
C11 C61 C51 109.2(6)
C11 C61 H61A 109.8
C51 C61 H61A 109.8
C11 C61 H61B 109.8
C51 C61 H61B 109.8
H61A C61 H61B 108.3
C81 C71 C21 116.2(7)
C81 C71 H71A 108.2
C21 C71 H71A 108.2
C81 C71 H71B 108.2
C21 C71 H71B 108.2
H71A C71 H71B 107.4
C91 C81 C71 111.1(10)
C91 C81 H81A 109.4
C71 C81 H81A 109.4
C91 C81 H81B 109.4
C71 C81 H81B 109.4
H81A C81 H81B 108.0
C10B C91 C81 121.3(14)
C10A C91 C81 112.3(12)
C10A C91 H91A 109.1
C81 C91 H91A 109.1
C10A C91 H91B 109.1
C81 C91 H91B 109.1
H91A C91 H91B 107.9
C10B C91 H91C 107.0
C81 C91 H91C 107.0
C10B C91 H91D 107.0
C81 C91 H91D 107.0
H91C C91 H91D 106.7
C91 C10A H10A 109.5
C91 C10A H10B 109.5
H10A C10A H10B 109.5
C91 C10A H10C 109.5
H10A C10A H10C 109.5
H10B C10A H10C 109.5
C91 C10B H10D 109.5
C91 C10B H10E 109.5
H10D C10B H10E 109.5
C91 C10B H10F 109.5
H10D C10B H10F 109.5
H10E C10B H10F 109.5
C32 O12 H12O 114.0
C42 O22 H22O 104.0
C62 C12 C22 112.3(7)
C62 C12 Br2 108.7(6)
C22 C12 Br2 110.3(5)
C62 C12 H12 108.5
C22 C12 H12 108.5
Br2 C12 H12 108.5
C12 C22 C72 116.5(6)
C12 C22 C32 106.2(6)
C72 C22 C32 111.1(6)
C12 C22 H22 107.6
C72 C22 H22 107.6
C32 C22 H22 107.6
O12 C32 C42 110.1(6)
O12 C32 C22 108.7(6)
C42 C32 C22 112.4(6)
O12 C32 H32 108.5
C42 C32 H32 108.5
C22 C32 H32 108.5
O22 C42 C52 109.5(7)
O22 C42 C32 110.4(7)
C52 C42 C32 110.0(6)
O22 C42 H42 109.0
C52 C42 H42 109.0
C32 C42 H42 109.0
C42 C52 C62 111.7(7)
C42 C52 H52A 109.3
C62 C52 H52A 109.3
C42 C52 H52B 109.3
C62 C52 H52B 109.3
H52A C52 H52B 107.9
C12 C62 C52 111.1(7)
C12 C62 H62A 109.4
C52 C62 H62A 109.4
C12 C62 H62B 109.4
C52 C62 H62B 109.4
H62A C62 H62B 108.0
C82 C72 C22 115.6(7)
C82 C72 H72A 108.4
C22 C72 H72A 108.4
C82 C72 H72B 108.4
C22 C72 H72B 108.4
H72A C72 H72B 107.4
C92 C82 C72 113.3(7)
C92 C82 H82A 108.9
C72 C82 H82A 108.9
C92 C82 H82B 108.9
C72 C82 H82B 108.9
H82A C82 H82B 107.7
C102 C92 C82 114.9(9)
C102 C92 H92A 108.6
C82 C92 H92A 108.6
C102 C92 H92B 108.6
C82 C92 H92B 108.6
H92A C92 H92B 107.5
C92 C102 H10G 109.5
C92 C102 H10H 109.5
H10G C102 H10H 109.5
C92 C102 H10I 109.5
H10G C102 H10I 109.5
H10H C102 H10I 109.5

loop_
_geom_bond_atom_site_label_1
_geom_bond_atom_site_label_2
_geom_bond_distance
Br1 C11 1.973(7)
O11 C31 1.421(9)
O11 H11O 0.8892
O21 C41 1.441(11)
O21 H21O 0.8095
C11 C21 1.513(10)
C11 C61 1.521(11)
C11 H11 1.0000
C21 C71 1.545(11)
C21 C31 1.551(10)
C21 H21 1.0000
C31 C41 1.526(11)
C31 H31 1.0000
C41 C51 1.507(12)
C41 H41 1.0000
C51 C61 1.537(12)
C51 H51A 0.9900
C51 H51B 0.9900
C61 H61A 0.9900
C61 H61B 0.9900
C71 C81 1.522(15)
C71 H71A 0.9900
C71 H71B 0.9900
C81 C91 1.519(14)
C81 H81A 0.9900
C81 H81B 0.9900
C91 C10B 1.451(16)
C91 C10A 1.470(15)
C91 H91A 0.9900
C91 H91B 0.9900
C91 H91C 0.9900
C91 H91D 0.9900
C10A H10A 0.9800
C10A H10B 0.9800
C10A H10C 0.9800
C10B H10D 0.9800
C10B H10E 0.9800
C10B H10F 0.9800
Br2 C12 1.969(8)
O12 C32 1.434(9)
O12 H12O 0.8794
O22 C42 1.432(11)
O22 H22O 0.9139
C12 C62 1.499(12)
C12 C22 1.529(11)
C12 H12 1.0000
C22 C72 1.541(11)
C22 C32 1.551(10)
C22 H22 1.0000
C32 C42 1.537(11)
C32 H32 1.0000
C42 C52 1.510(11)
C42 H42 1.0000
C52 C62 1.542(12)
C52 H52A 0.9900
C52 H52B 0.9900
C62 H62A 0.9900
C62 H62B 0.9900
C72 C82 1.519(11)
C72 H72A 0.9900
C72 H72B 0.9900
C82 C92 1.519(12)
C82 H82A 0.9900
C82 H82B 0.9900
C92 C102 1.486(12)
C92 H92A 0.9900
C92 H92B 0.9900
C102 H10G 0.9800
C102 H10H 0.9800
C102 H10I 0.9800

loop_
_geom_torsion_atom_site_label_1
_geom_torsion_atom_site_label_2
_geom_torsion_atom_site_label_3
_geom_torsion_atom_site_label_4
_geom_torsion
C61 C11 C21 C71 -175.5(7)
Br1 C11 C21 C71 -55.0(8)
C61 C11 C21 C31 59.0(8)
Br1 C11 C21 C31 179.5(5)
C11 C21 C31 O11 175.7(6)
C71 C21 C31 O11 48.0(9)
C11 C21 C31 C41 -58.0(8)
C71 C21 C31 C41 174.3(7)
O11 C31 C41 O21 61.8(8)
C21 C31 C41 O21 -64.9(8)
O11 C31 C41 C51 -176.5(6)
C21 C31 C41 C51 56.8(9)
O21 C41 C51 C61 65.0(9)
C31 C41 C51 C61 -54.2(9)
C21 C11 C61 C51 -57.6(8)
Br1 C11 C61 C51 179.6(5)
C41 C51 C61 C11 53.9(9)
C11 C21 C71 C81 -62.6(11)
C31 C21 C71 C81 60.1(10)
C21 C71 C81 C91 -175.0(9)
C71 C81 C91 C10B 169.0(19)
C71 C81 C91 C10A 86(2)
C62 C12 C22 C72 -176.2(7)
Br2 C12 C22 C72 -54.7(8)
C62 C12 C22 C32 59.5(8)
Br2 C12 C22 C32 -179.1(5)
C12 C22 C32 O12 178.9(6)
C72 C22 C32 O12 51.2(8)
C12 C22 C32 C42 -59.1(8)
C72 C22 C32 C42 173.3(7)
O12 C32 C42 O22 57.9(8)
C22 C32 C42 O22 -63.4(8)
O12 C32 C42 C52 178.9(6)
C22 C32 C42 C52 57.6(9)
O22 C42 C52 C62 68.2(8)
C32 C42 C52 C62 -53.2(9)
C22 C12 C62 C52 -58.5(9)
Br2 C12 C62 C52 179.2(6)
C42 C52 C62 C12 54.4(9)
C12 C22 C72 C82 -63.8(10)
C32 C22 C72 C82 58.0(9)
C22 C72 C82 C92 173.5(8)
C72 C82 C92 C102 177.2(9)
